data_7710741
loop_
_publ_author_name
'Li, Yang'
'Pelzer, Katrin'
'Sechet, Damien'
'Creste, Geordie'
'Matt, Dominique'
'Braunstein, Pierre'
'Armspach, Dominique'

_publ_section_title
;
 A cavity-shaped <i>cis</i>-chelating P,N ligand for highly selective
 nickel-catalysed ethylene dimerisation.
;
_journal_name_full 'Dalton transactions (Cambridge, England : 2003)'
_journal_paper_doi 10.1039/d2dt01553f
_journal_year 2022
_chemical_absolute_configuration ad
_chemical_formula_moiety 'C60 H100 Cl2 N O28 P Pd, C4 H8 O'
_chemical_formula_sum 'C64 H108 Cl2 N O29 P Pd'
_chemical_formula_weight 1563.78
_space_group_crystal_system monoclinic
_space_group_IT_number 4
_space_group_name_Hall 'P 2yb'
_space_group_name_H-M_alt 'P 1 21 1'
_atom_sites_solution_hydrogens geom
_atom_sites_solution_primary direct
_atom_sites_solution_secondary difmap
_audit_creation_method SHELXL-2013
_audit_update_record
;
2022-03-31 deposited with the CCDC.	2022-06-28 downloaded from the CCDC.
;
_cell_angle_alpha 90
_cell_angle_beta 101.0630(10)
_cell_angle_gamma 90
_cell_formula_units_Z 2
_cell_length_a 14.9237(6)
_cell_length_b 17.5343(7)
_cell_length_c 15.7250(6)
_cell_measurement_reflns_used 6394
_cell_measurement_temperature 173(2)
_cell_measurement_theta_max 23.48
_cell_measurement_theta_min 2.67
_cell_volume 4038.4(3)
_computing_cell_refinement 'Bruker SAINT'
_computing_data_collection 'Bruker APEX2'
_computing_data_reduction 'Bruker SAINT'
_computing_molecular_graphics 'Bruker SHELXTL'
_computing_publication_material 'Bruker SHELXTL'
_computing_structure_refinement 'SHELXL-2013 (Sheldrick, 2013)'
_computing_structure_solution 'SHELXL-2013 (Sheldrick, 2013)'
_diffrn_ambient_temperature 173(2)
_diffrn_measured_fraction_theta_full 1.000
_diffrn_measured_fraction_theta_max 0.999
_diffrn_measurement_device_type 'Bruker APEX-II CCD'
_diffrn_measurement_method '\f and \w scans'
_diffrn_radiation_monochromator triumph
_diffrn_radiation_type MoK\a
_diffrn_radiation_wavelength 0.71073
_diffrn_reflns_av_R_equivalents 0.0509
_diffrn_reflns_av_unetI/netI 0.0849
_diffrn_reflns_Laue_measured_fraction_full 1.000
_diffrn_reflns_Laue_measured_fraction_max 0.999
_diffrn_reflns_limit_h_max 19
_diffrn_reflns_limit_h_min -19
_diffrn_reflns_limit_k_max 23
_diffrn_reflns_limit_k_min -20
_diffrn_reflns_limit_l_max 20
_diffrn_reflns_limit_l_min -20
_diffrn_reflns_number 39896
_diffrn_reflns_point_group_measured_fraction_full 0.971
_diffrn_reflns_point_group_measured_fraction_max 0.950
_diffrn_reflns_theta_full 25.242
_diffrn_reflns_theta_max 28.021
_diffrn_reflns_theta_min 1.723
_diffrn_source 'sealed tube'
_exptl_absorpt_coefficient_mu 0.391
_exptl_absorpt_correction_T_max 0.7456
_exptl_absorpt_correction_T_min 0.7057
_exptl_absorpt_correction_type multi-scan
_exptl_absorpt_process_details sadabs
_exptl_crystal_colour yellow
_exptl_crystal_density_diffrn 1.286
_exptl_crystal_description prism
_exptl_crystal_F_000 1652
_exptl_crystal_size_max 0.250
_exptl_crystal_size_mid 0.120
_exptl_crystal_size_min 0.100
_platon_squeeze_details
;
The residual electron density was assigned to one molecule of
the butanone solvent [57/2= 29 e per asymmetric unit; one molecule of C4H8O1 would give 40 e]. 
;
_refine_diff_density_max 0.529
_refine_diff_density_min -0.642
_refine_diff_density_rms 0.062
_refine_ls_abs_structure_details
;
 Flack x determined using 4721 quotients [(I+)-(I-)]/[(I+)+(I-)]
 (Parsons and Flack (2004), Acta Cryst. A60, s61).
;
_refine_ls_abs_structure_Flack 0.002(11)
_refine_ls_extinction_method none
_refine_ls_goodness_of_fit_ref 0.955
_refine_ls_hydrogen_treatment constr
_refine_ls_matrix_type full
_refine_ls_number_parameters 897
_refine_ls_number_reflns 18579
_refine_ls_number_restraints 2
_refine_ls_restrained_S_all 0.955
_refine_ls_R_factor_all 0.0810
_refine_ls_R_factor_gt 0.0478
_refine_ls_shift/su_max 0.001
_refine_ls_shift/su_mean 0.000
_refine_ls_structure_factor_coef Fsqd
_refine_ls_weighting_details 'w=1/[\s^2^(Fo^2^)+(0.0437P)^2^] where P=(Fo^2^+2Fc^2^)/3'
_refine_ls_weighting_scheme calc
_refine_ls_wR_factor_gt 0.0893
_refine_ls_wR_factor_ref 0.0978
_reflns_Friedel_coverage 0.843
_reflns_Friedel_fraction_full 0.939
_reflns_Friedel_fraction_max 0.898
_reflns_number_gt 13244
_reflns_number_total 18579
_reflns_threshold_expression 'I > 2\s(I)'
_cod_data_source_file d2dt01553f2.cif
_cod_data_source_block dmda150706
_cod_original_sg_symbol_H-M 'P 21'
_cod_database_code 7710741
_shelx_space_group_comment
;
The symmetry employed for this shelxl refinement is uniquely defined
by the following loop, which should always be used as a source of
symmetry information in preference to the above space-group names.
They are only intended as comments.
;
_shelx_estimated_absorpt_t_min 0.909
_shelx_estimated_absorpt_t_max 0.962
_shelxl_version_number 2013-4

loop_
_space_group_symop_operation_xyz
'x, y, z'
'-x, y+1/2, -z'

loop_
_atom_site_label
_atom_site_type_symbol
_atom_site_fract_x
_atom_site_fract_y
_atom_site_fract_z
_atom_site_U_iso_or_equiv
_atom_site_adp_type
_atom_site_occupancy
_atom_site_site_symmetry_order
_atom_site_calc_flag
_atom_site_refinement_flags_posn
_atom_site_refinement_flags_adp
_atom_site_refinement_flags_occupancy
_atom_site_disorder_assembly
_atom_site_disorder_group
C1 C 0.5086(3) 0.2734(3) 0.2181(3) 0.0254(11) Uani 1 1 d . . . . .
H1 H 0.5197 0.3049 0.1681 0.030 Uiso 1 1 calc R U . . .
C2 C 0.5973(3) 0.2680(3) 0.2846(3) 0.0261(12) Uani 1 1 d . . . . .
H2 H 0.6179 0.3207 0.3032 0.031 Uiso 1 1 calc R U . . .
C3 C 0.5810(3) 0.2244(3) 0.3622(3) 0.0263(11) Uani 1 1 d . . . . .
H3 H 0.5691 0.1697 0.3457 0.032 Uiso 1 1 calc R U . . .
C4 C 0.5006(3) 0.2554(3) 0.3980(3) 0.0268(10) Uani 1 1 d . . . . .
H4 H 0.5191 0.3047 0.4282 0.032 Uiso 1 1 calc R U . . .
C5 C 0.4152(3) 0.2695(3) 0.3274(3) 0.0251(11) Uani 1 1 d . . . . .
H5 H 0.3864 0.2198 0.3061 0.030 Uiso 1 1 calc R U . . .
C6 C 0.3427(3) 0.3232(3) 0.3547(3) 0.0266(11) Uani 1 1 d . . . . .
H6A H 0.3362 0.3673 0.3146 0.032 Uiso 1 1 calc R U . . .
H6B H 0.3698 0.3431 0.4128 0.032 Uiso 1 1 calc R U . . .
C7 C 0.7089(4) 0.2749(3) 0.1948(4) 0.0412(15) Uani 1 1 d . . . . .
H7A H 0.6628 0.2864 0.1431 0.062 Uiso 1 1 calc R U . . .
H7B H 0.7591 0.2461 0.1779 0.062 Uiso 1 1 calc R U . . .
H7C H 0.7326 0.3226 0.2229 0.062 Uiso 1 1 calc R U . . .
C8 C 0.6943(4) 0.1575(4) 0.4637(4) 0.061(2) Uani 1 1 d . . . . .
H8A H 0.6496 0.1335 0.4935 0.091 Uiso 1 1 calc R U . . .
H8B H 0.7518 0.1652 0.5048 0.091 Uiso 1 1 calc R U . . .
H8C H 0.7050 0.1244 0.4164 0.091 Uiso 1 1 calc R U . . .
C11 C 0.4663(3) 0.2297(3) 0.5380(3) 0.0354(14) Uani 1 1 d . . . . .
H11 H 0.5080 0.2735 0.5578 0.042 Uiso 1 1 calc R U . . .
C12 C 0.4805(4) 0.1676(4) 0.6072(3) 0.0410(15) Uani 1 1 d . . . . .
H12 H 0.4736 0.1912 0.6635 0.049 Uiso 1 1 calc R U . . .
C13 C 0.4095(3) 0.1037(3) 0.5860(3) 0.0307(12) Uani 1 1 d . . . . .
H13 H 0.4225 0.0738 0.5356 0.037 Uiso 1 1 calc R U . . .
C14 C 0.3129(3) 0.1359(3) 0.5632(3) 0.0262(11) Uani 1 1 d . . . . .
H14 H 0.2960 0.1605 0.6153 0.031 Uiso 1 1 calc R U . . .
C15 C 0.3110(3) 0.1950(3) 0.4912(3) 0.0255(11) Uani 1 1 d . . . . .
H15 H 0.3324 0.1707 0.4411 0.031 Uiso 1 1 calc R U . . .
C16 C 0.2216(3) 0.2370(3) 0.4585(3) 0.0297(12) Uani 1 1 d . . . . .
H16A H 0.2089 0.2720 0.5043 0.036 Uiso 1 1 calc R U . . .
H16B H 0.1710 0.1997 0.4460 0.036 Uiso 1 1 calc R U . . .
C17 C 0.6196(6) 0.1342(8) 0.6983(7) 0.136(5) Uani 1 1 d . . . . .
H17A H 0.6104 0.1811 0.7295 0.205 Uiso 1 1 calc R U . . .
H17B H 0.6844 0.1292 0.6954 0.205 Uiso 1 1 calc R U . . .
H17C H 0.6005 0.0902 0.7288 0.205 Uiso 1 1 calc R U . . .
C18 C 0.4408(5) -0.0213(4) 0.6420(4) 0.0558(18) Uani 1 1 d . . . . .
H18A H 0.3905 -0.0443 0.6007 0.084 Uiso 1 1 calc R U . . .
H18B H 0.4514 -0.0507 0.6960 0.084 Uiso 1 1 calc R U . . .
H18C H 0.4963 -0.0216 0.6173 0.084 Uiso 1 1 calc R U . . .
C21 C 0.1698(3) 0.0707(3) 0.5661(3) 0.0249(11) Uani 1 1 d . . . . .
H21 H 0.1748 0.1054 0.6173 0.030 Uiso 1 1 calc R U . . .
C22 C 0.1501(3) -0.0102(3) 0.5942(3) 0.0243(11) Uani 1 1 d . . . . .
H22 H 0.0967 -0.0077 0.6240 0.029 Uiso 1 1 calc R U . . .
C23 C 0.1261(3) -0.0645(3) 0.5181(3) 0.0254(11) Uani 1 1 d . . . . .
H23 H 0.1835 -0.0801 0.4988 0.030 Uiso 1 1 calc R U . . .
C24 C 0.0603(3) -0.0310(3) 0.4413(3) 0.0218(10) Uani 1 1 d . . . . .
H24 H -0.0034 -0.0326 0.4527 0.026 Uiso 1 1 calc R U . . .
C25 C 0.0859(3) 0.0515(3) 0.4230(3) 0.0214(10) Uani 1 1 d . . . . .
H25 H 0.1456 0.0510 0.4030 0.026 Uiso 1 1 calc R U . . .
C26 C 0.0163(3) 0.0925(3) 0.3558(3) 0.0273(11) Uani 1 1 d . . . . .
H26A H 0.0354 0.1462 0.3512 0.033 Uiso 1 1 calc R U . . .
H26B H 0.0133 0.0680 0.2986 0.033 Uiso 1 1 calc R U . . .
C27 C 0.2400(4) -0.0096(4) 0.7355(3) 0.0451(15) Uani 1 1 d . . . . .
H27A H 0.2615 0.0428 0.7316 0.068 Uiso 1 1 calc R U . . .
H27B H 0.2863 -0.0391 0.7746 0.068 Uiso 1 1 calc R U . . .
H27C H 0.1831 -0.0092 0.7580 0.068 Uiso 1 1 calc R U . . .
C28 C 0.1434(5) -0.1954(3) 0.5621(4) 0.0555(18) Uani 1 1 d . . . . .
H28A H 0.1660 -0.2088 0.5095 0.083 Uiso 1 1 calc R U . . .
H28B H 0.1098 -0.2386 0.5800 0.083 Uiso 1 1 calc R U . . .
H28C H 0.1952 -0.1829 0.6085 0.083 Uiso 1 1 calc R U . . .
C29 C -0.1373(4) 0.1183(4) 0.3076(4) 0.0509(17) Uani 1 1 d . . . . .
H29A H -0.1163 0.1665 0.2867 0.076 Uiso 1 1 calc R U . . .
H29B H -0.1950 0.1266 0.3272 0.076 Uiso 1 1 calc R U . . .
H29C H -0.1465 0.0808 0.2605 0.076 Uiso 1 1 calc R U . . .
C31 C -0.0141(3) -0.1072(3) 0.3177(3) 0.0253(11) Uani 1 1 d . . . . .
H31 H -0.0622 -0.1101 0.3540 0.030 Uiso 1 1 calc R U . . .
C32 C 0.0041(3) -0.1869(3) 0.2873(3) 0.0269(11) Uani 1 1 d . . . . .
H32 H -0.0545 -0.2079 0.2539 0.032 Uiso 1 1 calc R U . . .
C33 C 0.0733(3) -0.1843(3) 0.2270(3) 0.0243(10) Uani 1 1 d . . . . .
H33 H 0.1345 -0.1711 0.2623 0.029 Uiso 1 1 calc R U . . .
C34 C 0.0489(3) -0.1254(3) 0.1560(3) 0.0219(10) Uani 1 1 d . . . . .
H34 H -0.0014 -0.1453 0.1100 0.026 Uiso 1 1 calc R U . . .
C35 C 0.0202(3) -0.0495(3) 0.1902(3) 0.0231(10) Uani 1 1 d . . . . .
H35 H 0.0756 -0.0252 0.2258 0.028 Uiso 1 1 calc R U . . .
C36 C -0.0212(4) 0.0060(3) 0.1210(3) 0.0291(11) Uani 1 1 d . . . . .
H36A H -0.0420 0.0519 0.1483 0.035 Uiso 1 1 calc R U . . .
H36B H 0.0255 0.0220 0.0877 0.035 Uiso 1 1 calc R U . . .
C37 C -0.0273(4) -0.2593(4) 0.4054(4) 0.0496(16) Uani 1 1 d . . . . .
H37A H -0.0355 -0.2171 0.4440 0.074 Uiso 1 1 calc R U . . .
H37B H -0.0060 -0.3045 0.4400 0.074 Uiso 1 1 calc R U . . .
H37C H -0.0856 -0.2706 0.3670 0.074 Uiso 1 1 calc R U . . .
C38 C 0.1552(5) -0.3012(4) 0.2281(4) 0.0541(18) Uani 1 1 d . . . . .
H38A H 0.2120 -0.2759 0.2214 0.081 Uiso 1 1 calc R U . . .
H38B H 0.1519 -0.3516 0.2007 0.081 Uiso 1 1 calc R U . . .
H38C H 0.1540 -0.3069 0.2898 0.081 Uiso 1 1 calc R U . . .
C39 C -0.1419(5) 0.0290(4) 0.0069(4) 0.0552(19) Uani 1 1 d . . . . .
H39A H -0.1590 0.0720 0.0403 0.083 Uiso 1 1 calc R U . . .
H39B H -0.1969 0.0066 -0.0282 0.083 Uiso 1 1 calc R U . . .
H39C H -0.1015 0.0471 -0.0312 0.083 Uiso 1 1 calc R U . . .
C41 C 0.1227(3) -0.1258(3) 0.0306(3) 0.0271(11) Uani 1 1 d . . . . .
H41 H 0.0733 -0.1638 0.0102 0.033 Uiso 1 1 calc R U . . .
C42 C 0.2138(4) -0.1573(3) 0.0152(3) 0.0327(12) Uani 1 1 d . . . . .
H42 H 0.2061 -0.1720 -0.0473 0.039 Uiso 1 1 calc R U . . .
C43 C 0.2893(3) -0.0990(3) 0.0343(3) 0.0280(11) Uani 1 1 d . . . . .
H43 H 0.3064 -0.0915 0.0984 0.034 Uiso 1 1 calc R U . . .
C44 C 0.2620(3) -0.0226(3) -0.0088(3) 0.0260(11) Uani 1 1 d . . . . .
H44 H 0.2589 -0.0276 -0.0726 0.031 Uiso 1 1 calc R U . . .
C45 C 0.1684(3) 0.0030(3) 0.0078(3) 0.0272(11) Uani 1 1 d . . . . .
H45 H 0.1738 0.0124 0.0713 0.033 Uiso 1 1 calc R U . . .
C46 C 0.1316(4) 0.0742(3) -0.0399(3) 0.0319(12) Uani 1 1 d . . . . .
H46A H 0.0687 0.0840 -0.0309 0.038 Uiso 1 1 calc R U . . .
H46B H 0.1701 0.1184 -0.0172 0.038 Uiso 1 1 calc R U . . .
C47 C 0.2088(5) -0.2897(3) 0.0267(4) 0.0549(10) Uani 1 1 d . . . . .
H47A H 0.1420 -0.2889 0.0168 0.082 Uiso 1 1 calc R U . . .
H47B H 0.2317 -0.3329 0.0640 0.082 Uiso 1 1 calc R U . . .
H47C H 0.2287 -0.2948 -0.0289 0.082 Uiso 1 1 calc R U . . .
C48 C 0.4448(4) -0.1410(4) 0.0666(4) 0.0604(19) Uani 1 1 d . . . . .
H48A H 0.4639 -0.0937 0.0983 0.091 Uiso 1 1 calc R U . . .
H48B H 0.4944 -0.1594 0.0392 0.091 Uiso 1 1 calc R U . . .
H48C H 0.4306 -0.1797 0.1070 0.091 Uiso 1 1 calc R U . . .
C49 C 0.1073(5) 0.1339(4) -0.1753(4) 0.062(2) Uani 1 1 d . . . . .
H49A H 0.0447 0.1481 -0.1712 0.094 Uiso 1 1 calc R U . . .
H49B H 0.1112 0.1270 -0.2363 0.094 Uiso 1 1 calc R U . . .
H49C H 0.1493 0.1744 -0.1500 0.094 Uiso 1 1 calc R U . . .
C51 C 0.3592(4) 0.0837(3) -0.0305(3) 0.0296(12) Uani 1 1 d . . . . .
H51 H 0.3352 0.0678 -0.0917 0.036 Uiso 1 1 calc R U . . .
C52 C 0.4620(3) 0.0883(3) -0.0160(3) 0.0299(12) Uani 1 1 d . . . . .
H52 H 0.4794 0.1256 -0.0582 0.036 Uiso 1 1 calc R U . . .
C53 C 0.5011(3) 0.1157(3) 0.0756(3) 0.0269(11) Uani 1 1 d . . . . .
H53 H 0.4920 0.0752 0.1179 0.032 Uiso 1 1 calc R U . . .
C54 C 0.4554(3) 0.1885(3) 0.0969(3) 0.0244(10) Uani 1 1 d . . . . .
H54 H 0.4778 0.2321 0.0657 0.029 Uiso 1 1 calc R U . . .
C55 C 0.3508(3) 0.1841(3) 0.0711(3) 0.0272(11) Uani 1 1 d . . . . .
H55 H 0.3273 0.1473 0.1103 0.033 Uiso 1 1 calc R U . . .
C56 C 0.3044(3) 0.2587(4) 0.0741(3) 0.0374(13) Uani 1 1 d . . . . .
H56A H 0.2386 0.2533 0.0492 0.045 Uiso 1 1 calc R U . . .
H56B H 0.3104 0.2755 0.1351 0.045 Uiso 1 1 calc R U . . .
C57 C 0.4941(5) -0.0087(5) -0.1111(4) 0.073(2) Uani 1 1 d . . . . .
H57A H 0.4327 -0.0301 -0.1294 0.110 Uiso 1 1 calc R U . . .
H57B H 0.5397 -0.0482 -0.1147 0.110 Uiso 1 1 calc R U . . .
H57C H 0.5024 0.0339 -0.1491 0.110 Uiso 1 1 calc R U . . .
C58 C 0.6527(4) 0.0776(4) 0.1375(4) 0.0526(17) Uani 1 1 d . . . . .
H58A H 0.6435 0.0833 0.1972 0.079 Uiso 1 1 calc R U . . .
H58B H 0.7168 0.0879 0.1353 0.079 Uiso 1 1 calc R U . . .
H58C H 0.6371 0.0255 0.1175 0.079 Uiso 1 1 calc R U . . .
C59 C 0.2974(6) 0.3802(5) 0.0121(7) 0.103(4) Uani 1 1 d . . . . .
H59A H 0.2371 0.3704 -0.0237 0.155 Uiso 1 1 calc R U . . .
H59B H 0.3311 0.4158 -0.0181 0.155 Uiso 1 1 calc R U . . .
H59C H 0.2900 0.4024 0.0675 0.155 Uiso 1 1 calc R U . . .
C60 C 0.1734(4) 0.3828(3) 0.3734(3) 0.0305(12) Uani 1 1 d . . . . .
C61 C 0.1979(4) 0.4289(3) 0.4454(4) 0.0416(14) Uani 1 1 d . . . . .
H61 H 0.2426 0.4118 0.4930 0.050 Uiso 1 1 calc R U . . .
C62 C 0.1579(5) 0.5002(4) 0.4491(5) 0.0547(19) Uani 1 1 d . . . . .
H62 H 0.1732 0.5307 0.4997 0.066 Uiso 1 1 calc R U . . .
C63 C 0.0959(5) 0.5261(4) 0.3789(5) 0.0547(18) Uani 1 1 d . . . . .
H63 H 0.0703 0.5756 0.3804 0.066 Uiso 1 1 calc R U . . .
C64 C 0.0705(4) 0.4815(3) 0.3070(5) 0.0482(16) Uani 1 1 d . . . . .
H64 H 0.0279 0.5003 0.2588 0.058 Uiso 1 1 calc R U . . .
C65 C 0.1073(3) 0.4080(3) 0.3040(4) 0.0322(12) Uani 1 1 d . . . . .
C66 C -0.0236(4) 0.3439(4) 0.2206(4) 0.0463(15) Uani 1 1 d . . . . .
H66A H -0.0358 0.3231 0.2751 0.069 Uiso 1 1 calc R U . . .
H66B H -0.0442 0.3075 0.1736 0.069 Uiso 1 1 calc R U . . .
H66C H -0.0564 0.3922 0.2076 0.069 Uiso 1 1 calc R U . . .
C67 C 0.0938(4) 0.3941(4) 0.1481(4) 0.0464(15) Uani 1 1 d . . . . .
H67A H 0.0583 0.4412 0.1374 0.070 Uiso 1 1 calc R U . . .
H67B H 0.0757 0.3592 0.0992 0.070 Uiso 1 1 calc R U . . .
H67C H 0.1590 0.4059 0.1547 0.070 Uiso 1 1 calc R U . . .
C68 C 0.6343(8) 0.7389(6) 0.1976(5) 0.115(4) Uani 1 1 d . . . . .
H68A H 0.6436 0.7462 0.1381 0.173 Uiso 1 1 calc R U . . .
H68B H 0.5701 0.7483 0.2000 0.173 Uiso 1 1 calc R U . . .
H68C H 0.6506 0.6866 0.2161 0.173 Uiso 1 1 calc R U . . .
C69 C 0.6925(8) 0.7928(7) 0.2556(6) 0.096(3) Uani 1 1 d . . . . .
C70 C 0.6599(8) 0.8717(7) 0.2517(7) 0.123(4) Uani 1 1 d D . . . .
H70A H 0.6013 0.8730 0.2724 0.147 Uiso 1 1 calc R U . . .
H70B H 0.6474 0.8882 0.1904 0.147 Uiso 1 1 calc R U . . .
C71 C 0.7235(7) 0.9285(7) 0.3033(6) 0.126(4) Uani 1 1 d D . . . .
H71A H 0.7571 0.9041 0.3559 0.189 Uiso 1 1 calc R U . . .
H71B H 0.6882 0.9715 0.3192 0.189 Uiso 1 1 calc R U . . .
H71C H 0.7668 0.9470 0.2683 0.189 Uiso 1 1 calc R U . . .
N1 N 0.0764(3) 0.3574(2) 0.2289(3) 0.0301(10) Uani 1 1 d . . . . .
O1 O 0.4819(2) 0.20050(19) 0.1883(2) 0.0239(7) Uani 1 1 d . . . . .
O2 O 0.6686(2) 0.23048(18) 0.2537(2) 0.0309(9) Uani 1 1 d . . . . .
O3 O 0.6602(2) 0.2288(2) 0.4295(2) 0.0387(10) Uani 1 1 d . . . . .
O4 O 0.4859(2) 0.2002(2) 0.4616(2) 0.0277(8) Uani 1 1 d . . . . .
O5 O 0.4421(2) 0.31067(18) 0.2569(2) 0.0253(7) Uani 1 1 d . . . . .
O12 O 0.5694(3) 0.1373(3) 0.6172(3) 0.0604(13) Uani 1 1 d . . . . .
O13 O 0.4180(3) 0.0549(2) 0.6594(2) 0.0399(10) Uani 1 1 d . . . . .
O14 O 0.2539(2) 0.07209(19) 0.5362(2) 0.0246(7) Uani 1 1 d . . . . .
O15 O 0.3738(2) 0.2546(2) 0.52684(19) 0.0309(7) Uani 1 1 d . . . . .
O22 O 0.2240(2) -0.0433(2) 0.6522(2) 0.0332(8) Uani 1 1 d . . . . .
O23 O 0.0838(2) -0.1303(2) 0.5451(2) 0.0337(8) Uani 1 1 d . . . . .
O24 O 0.0666(2) -0.07819(19) 0.3684(2) 0.0231(7) Uani 1 1 d . . . . .
O25 O 0.0963(2) 0.09554(19) 0.5013(2) 0.0254(7) Uani 1 1 d . . . . .
O26 O -0.0703(2) 0.0906(2) 0.3780(2) 0.0384(9) Uani 1 1 d . . . . .
O32 O 0.0383(2) -0.2385(2) 0.3550(2) 0.0360(9) Uani 1 1 d . . . . .
O33 O 0.0796(2) -0.2565(2) 0.1879(2) 0.0336(8) Uani 1 1 d . . . . .
O34 O 0.1295(2) -0.11336(19) 0.1204(2) 0.0241(7) Uani 1 1 d . . . . .
O35 O -0.0460(2) -0.06063(19) 0.2449(2) 0.0241(7) Uani 1 1 d . . . . .
O36 O -0.0957(3) -0.0270(2) 0.0645(2) 0.0439(10) Uani 1 1 d . . . . .
O42 O 0.2426(3) -0.2227(2) 0.0662(3) 0.0549(10) Uani 1 1 d . . . . .
O43 O 0.3671(3) -0.1269(2) 0.0028(2) 0.0385(9) Uani 1 1 d . . . . .
O44 O 0.3328(2) 0.02980(19) 0.0257(2) 0.0270(8) Uani 1 1 d . . . . .
O45 O 0.1029(2) -0.0566(2) -0.0173(2) 0.0289(8) Uani 1 1 d . . . . .
O46 O 0.1311(3) 0.0649(2) -0.1296(2) 0.0473(11) Uani 1 1 d . . . . .
O52 O 0.5046(3) 0.0170(2) -0.0263(2) 0.0406(10) Uani 1 1 d . . . . .
O53 O 0.5962(2) 0.1299(2) 0.0835(2) 0.0364(9) Uani 1 1 d . . . . .
O54 O 0.3254(2) 0.1579(2) -0.0171(2) 0.0299(8) Uani 1 1 d . . . . .
O55 O 0.3439(3) 0.3142(2) 0.0265(3) 0.0514(12) Uani 1 1 d . . . . .
O56 O 0.7601(4) 0.7755(5) 0.3084(5) 0.134(3) Uani 1 1 d . . . . .
P1 P 0.22644(9) 0.29198(7) 0.36012(9) 0.0252(3) Uani 1 1 d . . . . .
Cl1 Cl 0.22092(10) 0.13644(8) 0.26116(9) 0.0387(3) Uani 1 1 d . . . . .
Cl2 Cl 0.05264(11) 0.20702(10) 0.10713(10) 0.0525(4) Uani 1 1 d . . . . .
Pd1 Pd 0.14341(2) 0.24994(2) 0.23869(2) 0.02847(10) Uani 1 1 d . . . . .

loop_
_atom_site_aniso_label
_atom_site_aniso_U_11
_atom_site_aniso_U_22
_atom_site_aniso_U_33
_atom_site_aniso_U_23
_atom_site_aniso_U_13
_atom_site_aniso_U_12
C1 0.028(3) 0.024(3) 0.025(3) 0.003(2) 0.009(2) -0.002(2)
C2 0.024(2) 0.023(3) 0.032(3) -0.001(2) 0.007(2) -0.0017(19)
C3 0.024(2) 0.029(3) 0.025(2) 0.003(2) 0.0019(19) 0.001(2)
C4 0.024(2) 0.028(3) 0.029(2) 0.008(3) 0.0062(17) -0.003(3)
C5 0.026(2) 0.022(3) 0.028(2) 0.001(2) 0.0084(19) -0.0028(19)
C6 0.029(3) 0.021(3) 0.030(3) 0.001(2) 0.007(2) 0.002(2)
C7 0.036(3) 0.047(4) 0.044(3) 0.005(3) 0.017(3) -0.002(3)
C8 0.045(4) 0.084(5) 0.051(4) 0.023(4) 0.003(3) 0.028(4)
C11 0.030(3) 0.051(4) 0.024(2) -0.001(2) 0.005(2) -0.012(2)
C12 0.031(3) 0.065(4) 0.026(3) 0.004(3) 0.002(2) -0.011(3)
C13 0.028(3) 0.039(3) 0.023(3) 0.004(2) 0.000(2) -0.003(2)
C14 0.028(3) 0.030(3) 0.021(2) -0.004(2) 0.006(2) -0.009(2)
C15 0.025(2) 0.029(3) 0.024(2) -0.001(2) 0.006(2) -0.006(2)
C16 0.025(2) 0.029(3) 0.037(3) 0.002(2) 0.011(2) 0.001(2)
C17 0.074(6) 0.172(12) 0.129(9) 0.016(9) -0.064(6) -0.009(7)
C18 0.060(4) 0.047(4) 0.061(4) 0.026(3) 0.012(3) 0.009(3)
C21 0.023(2) 0.032(3) 0.020(2) -0.003(2) 0.0043(19) 0.002(2)
C22 0.026(3) 0.029(3) 0.016(2) -0.002(2) 0.0021(19) -0.002(2)
C23 0.024(3) 0.025(3) 0.027(3) 0.001(2) 0.003(2) -0.003(2)
C24 0.020(2) 0.022(3) 0.025(2) -0.001(2) 0.0095(19) 0.004(2)
C25 0.021(2) 0.024(3) 0.019(2) 0.000(2) 0.0031(18) 0.002(2)
C26 0.028(3) 0.026(3) 0.027(3) 0.003(2) 0.002(2) -0.001(2)
C27 0.059(4) 0.052(4) 0.020(3) 0.000(3) -0.003(3) -0.005(3)
C28 0.068(5) 0.033(3) 0.057(4) 0.014(3) -0.010(3) 0.003(3)
C29 0.031(3) 0.070(5) 0.045(4) 0.002(3) -0.009(3) 0.016(3)
C31 0.020(2) 0.027(3) 0.031(3) 0.000(2) 0.008(2) -0.003(2)
C32 0.028(3) 0.024(3) 0.029(3) 0.000(2) 0.007(2) -0.002(2)
C33 0.022(2) 0.021(3) 0.028(3) -0.001(2) 0.003(2) -0.003(2)
C34 0.021(2) 0.021(2) 0.023(2) -0.003(2) 0.0043(19) -0.003(2)
C35 0.024(2) 0.024(3) 0.022(2) -0.001(2) 0.009(2) -0.006(2)
C36 0.034(3) 0.026(3) 0.027(3) 0.000(2) 0.006(2) 0.002(2)
C37 0.063(4) 0.046(4) 0.043(3) 0.009(3) 0.019(3) -0.019(4)
C38 0.072(5) 0.040(4) 0.052(4) 0.011(3) 0.014(3) 0.026(3)
C39 0.059(5) 0.053(4) 0.048(4) 0.011(3) -0.005(3) 0.022(4)
C41 0.037(3) 0.025(3) 0.021(2) -0.006(2) 0.011(2) -0.007(2)
C42 0.041(3) 0.027(3) 0.032(3) -0.007(2) 0.012(2) -0.006(2)
C43 0.034(3) 0.028(3) 0.024(3) -0.004(2) 0.010(2) -0.002(2)
C44 0.029(3) 0.029(3) 0.021(2) -0.003(2) 0.007(2) -0.006(2)
C45 0.029(3) 0.027(3) 0.025(3) 0.000(2) 0.006(2) -0.008(2)
C46 0.029(3) 0.028(3) 0.041(3) 0.003(2) 0.012(2) 0.002(2)
C47 0.080(3) 0.0253(18) 0.061(3) -0.0027(16) 0.018(2) 0.0012(18)
C48 0.042(4) 0.072(5) 0.067(4) 0.016(4) 0.009(3) 0.017(4)
C49 0.070(5) 0.055(4) 0.060(4) 0.030(4) 0.006(4) 0.017(4)
C51 0.036(3) 0.032(3) 0.021(2) 0.001(2) 0.008(2) -0.007(2)
C52 0.034(3) 0.028(3) 0.029(3) 0.001(2) 0.008(2) -0.004(2)
C53 0.024(2) 0.031(3) 0.025(3) 0.002(2) 0.004(2) -0.003(2)
C54 0.023(2) 0.026(3) 0.023(3) 0.006(2) 0.0029(19) -0.002(2)
C55 0.026(3) 0.026(3) 0.028(3) 0.007(2) 0.003(2) -0.002(2)
C56 0.024(2) 0.040(3) 0.047(3) 0.002(3) 0.005(2) -0.003(3)
C57 0.081(6) 0.093(6) 0.047(4) -0.031(4) 0.017(4) 0.010(5)
C58 0.042(4) 0.050(4) 0.059(4) -0.014(3) -0.008(3) 0.015(3)
C59 0.079(6) 0.078(7) 0.158(9) 0.064(7) 0.034(6) 0.025(5)
C60 0.030(3) 0.025(3) 0.041(3) -0.003(2) 0.018(2) 0.000(2)
C61 0.040(3) 0.038(3) 0.050(4) -0.014(3) 0.018(3) -0.003(3)
C62 0.049(4) 0.039(4) 0.085(5) -0.028(4) 0.036(4) -0.013(3)
C63 0.044(4) 0.026(3) 0.097(6) -0.007(4) 0.023(4) 0.006(3)
C64 0.034(3) 0.028(3) 0.086(5) 0.006(3) 0.020(3) 0.009(3)
C65 0.024(3) 0.026(3) 0.051(3) 0.002(3) 0.017(2) 0.002(2)
C66 0.022(3) 0.049(4) 0.067(4) 0.000(3) 0.008(3) 0.001(3)
C67 0.050(4) 0.046(4) 0.044(3) 0.019(3) 0.011(3) 0.006(3)
C68 0.198(11) 0.103(8) 0.038(4) 0.000(5) 0.006(5) 0.054(9)
C69 0.120(8) 0.120(8) 0.055(5) 0.031(6) 0.032(5) 0.054(7)
C70 0.119(10) 0.133(10) 0.111(8) -0.004(8) 0.007(7) 0.029(8)
C71 0.109(8) 0.152(11) 0.092(7) 0.035(7) -0.041(6) -0.017(8)
N1 0.023(2) 0.031(3) 0.037(2) 0.001(2) 0.0074(18) 0.0003(19)
O1 0.0303(18) 0.0201(18) 0.0216(17) 0.0012(14) 0.0060(14) -0.0008(15)
O2 0.0262(17) 0.032(2) 0.0366(19) 0.0037(15) 0.0119(15) 0.0023(14)
O3 0.0217(17) 0.054(3) 0.037(2) 0.0087(18) -0.0024(15) 0.0027(16)
O4 0.0276(18) 0.0311(19) 0.0242(17) 0.0021(15) 0.0047(14) -0.0042(15)
O5 0.0231(17) 0.0217(18) 0.0321(18) 0.0050(15) 0.0084(14) 0.0043(14)
O12 0.026(2) 0.102(4) 0.047(2) 0.032(3) -0.0089(18) -0.005(2)
O13 0.039(2) 0.046(2) 0.031(2) 0.0146(18) -0.0037(17) -0.0033(19)
O14 0.0218(17) 0.0299(19) 0.0227(17) -0.0019(15) 0.0057(13) -0.0035(15)
O15 0.0314(16) 0.0290(18) 0.0335(17) -0.0062(19) 0.0092(13) -0.011(2)
O22 0.038(2) 0.039(2) 0.0202(17) -0.0004(16) -0.0007(15) -0.0009(17)
O23 0.037(2) 0.028(2) 0.035(2) 0.0057(17) 0.0043(16) -0.0074(16)
O24 0.0189(16) 0.0261(18) 0.0253(17) -0.0043(15) 0.0067(13) -0.0013(14)
O25 0.0228(17) 0.0283(19) 0.0239(17) -0.0050(15) 0.0018(14) 0.0016(15)
O26 0.0225(18) 0.055(3) 0.037(2) 0.0059(19) 0.0035(16) 0.0115(18)
O32 0.047(2) 0.029(2) 0.0348(18) 0.0094(18) 0.0153(15) -0.0033(18)
O33 0.0417(19) 0.0228(18) 0.0380(18) -0.0004(19) 0.0117(15) 0.0054(19)
O34 0.0250(18) 0.0277(19) 0.0207(17) -0.0036(14) 0.0072(13) -0.0076(15)
O35 0.0220(17) 0.0269(18) 0.0233(17) 0.0007(15) 0.0040(13) 0.0015(14)
O36 0.046(2) 0.035(2) 0.044(2) 0.0077(19) -0.0070(19) 0.007(2)
O42 0.080(3) 0.0253(18) 0.061(3) -0.0027(16) 0.018(2) 0.0012(18)
O43 0.034(2) 0.035(2) 0.048(2) -0.0104(19) 0.0125(18) 0.0015(18)
O44 0.0322(19) 0.0267(19) 0.0212(17) 0.0013(15) 0.0027(14) -0.0064(15)
O45 0.0281(19) 0.036(2) 0.0216(17) -0.0014(16) 0.0019(14) -0.0083(16)
O46 0.063(3) 0.044(2) 0.039(2) 0.020(2) 0.020(2) 0.023(2)
O52 0.041(2) 0.039(2) 0.043(2) -0.0139(19) 0.0135(19) 0.0020(19)
O53 0.0223(18) 0.044(2) 0.043(2) -0.0039(19) 0.0053(16) -0.0001(17)
O54 0.032(2) 0.029(2) 0.0282(19) 0.0068(16) 0.0035(15) -0.0056(16)
O55 0.046(3) 0.032(2) 0.076(3) 0.020(2) 0.010(2) -0.001(2)
O56 0.070(4) 0.188(9) 0.143(6) 0.117(6) 0.022(4) 0.041(4)
P1 0.0235(7) 0.0209(7) 0.0330(7) 0.0004(6) 0.0100(5) 0.0021(5)
Cl1 0.0423(8) 0.0247(7) 0.0524(9) -0.0026(6) 0.0175(7) 0.0029(6)
Cl2 0.0493(9) 0.0565(10) 0.0485(9) -0.0164(8) 0.0009(7) -0.0076(8)
Pd1 0.02704(18) 0.02559(19) 0.0343(2) -0.0025(2) 0.00966(14) -0.0011(2)

loop_
_atom_type_symbol
_atom_type_description
_atom_type_scat_dispersion_real
_atom_type_scat_dispersion_imag
_atom_type_scat_source
C C 0.0033 0.0016 'International Tables Vol C Tables 4.2.6.8 and 6.1.1.4'
H H 0.0000 0.0000 'International Tables Vol C Tables 4.2.6.8 and 6.1.1.4'
N N 0.0061 0.0033 'International Tables Vol C Tables 4.2.6.8 and 6.1.1.4'
O O 0.0106 0.0060 'International Tables Vol C Tables 4.2.6.8 and 6.1.1.4'
P P 0.1023 0.0942 'International Tables Vol C Tables 4.2.6.8 and 6.1.1.4'
Cl Cl 0.1484 0.1585 'International Tables Vol C Tables 4.2.6.8 and 6.1.1.4'
Pd Pd -0.9988 1.0072 'International Tables Vol C Tables 4.2.6.8 and 6.1.1.4'

loop_
_geom_angle_atom_site_label_1
_geom_angle_atom_site_label_2
_geom_angle_atom_site_label_3
_geom_angle
_geom_angle_site_symmetry_1
_geom_angle_site_symmetry_3
_geom_angle_publ_flag
O1 C1 O5 112.8(4) . . ?
O1 C1 C2 109.1(4) . . ?
O5 C1 C2 108.7(4) . . ?
O1 C1 H1 108.7 . . ?
O5 C1 H1 108.7 . . ?
C2 C1 H1 108.7 . . ?
O2 C2 C3 107.1(4) . . ?
O2 C2 C1 114.0(4) . . ?
C3 C2 C1 109.5(4) . . ?
O2 C2 H2 108.7 . . ?
C3 C2 H2 108.7 . . ?
C1 C2 H2 108.7 . . ?
O3 C3 C2 109.5(4) . . ?
O3 C3 C4 107.8(4) . . ?
C2 C3 C4 112.5(4) . . ?
O3 C3 H3 109.0 . . ?
C2 C3 H3 109.0 . . ?
C4 C3 H3 109.0 . . ?
O4 C4 C3 104.7(4) . . ?
O4 C4 C5 113.2(4) . . ?
C3 C4 C5 113.1(4) . . ?
O4 C4 H4 108.5 . . ?
C3 C4 H4 108.5 . . ?
C5 C4 H4 108.5 . . ?
O5 C5 C4 108.7(3) . . ?
O5 C5 C6 102.7(3) . . ?
C4 C5 C6 114.9(4) . . ?
O5 C5 H5 110.1 . . ?
C4 C5 H5 110.1 . . ?
C6 C5 H5 110.1 . . ?
C5 C6 P1 123.0(3) . . ?
C5 C6 H6A 106.6 . . ?
P1 C6 H6A 106.6 . . ?
C5 C6 H6B 106.6 . . ?
P1 C6 H6B 106.6 . . ?
H6A C6 H6B 106.5 . . ?
O2 C7 H7A 109.5 . . ?
O2 C7 H7B 109.5 . . ?
H7A C7 H7B 109.5 . . ?
O2 C7 H7C 109.5 . . ?
H7A C7 H7C 109.5 . . ?
H7B C7 H7C 109.5 . . ?
O3 C8 H8A 109.5 . . ?
O3 C8 H8B 109.5 . . ?
H8A C8 H8B 109.5 . . ?
O3 C8 H8C 109.5 . . ?
H8A C8 H8C 109.5 . . ?
H8B C8 H8C 109.5 . . ?
O4 C11 O15 111.6(4) . . ?
O4 C11 C12 109.1(5) . . ?
O15 C11 C12 107.8(4) . . ?
O4 C11 H11 109.4 . . ?
O15 C11 H11 109.4 . . ?
C12 C11 H11 109.4 . . ?
O12 C12 C11 110.3(4) . . ?
O12 C12 C13 110.2(5) . . ?
C11 C12 C13 111.7(4) . . ?
O12 C12 H12 108.2 . . ?
C11 C12 H12 108.2 . . ?
C13 C12 H12 108.2 . . ?
O13 C13 C14 110.2(4) . . ?
O13 C13 C12 108.2(4) . . ?
C14 C13 C12 111.3(5) . . ?
O13 C13 H13 109.0 . . ?
C14 C13 H13 109.0 . . ?
C12 C13 H13 109.0 . . ?
O14 C14 C13 106.2(4) . . ?
O14 C14 C15 112.7(4) . . ?
C13 C14 C15 107.8(4) . . ?
O14 C14 H14 110.0 . . ?
C13 C14 H14 110.0 . . ?
C15 C14 H14 110.0 . . ?
O15 C15 C16 104.0(4) . . ?
O15 C15 C14 106.5(4) . . ?
C16 C15 C14 117.8(4) . . ?
O15 C15 H15 109.4 . . ?
C16 C15 H15 109.4 . . ?
C14 C15 H15 109.4 . . ?
C15 C16 P1 111.3(3) . . ?
C15 C16 H16A 109.4 . . ?
P1 C16 H16A 109.4 . . ?
C15 C16 H16B 109.4 . . ?
P1 C16 H16B 109.4 . . ?
H16A C16 H16B 108.0 . . ?
O12 C17 H17A 109.5 . . ?
O12 C17 H17B 109.5 . . ?
H17A C17 H17B 109.5 . . ?
O12 C17 H17C 109.5 . . ?
H17A C17 H17C 109.5 . . ?
H17B C17 H17C 109.5 . . ?
O13 C18 H18A 109.5 . . ?
O13 C18 H18B 109.5 . . ?
H18A C18 H18B 109.5 . . ?
O13 C18 H18C 109.5 . . ?
H18A C18 H18C 109.5 . . ?
H18B C18 H18C 109.5 . . ?
O25 C21 O14 111.5(4) . . ?
O25 C21 C22 109.1(4) . . ?
O14 C21 C22 110.0(4) . . ?
O25 C21 H21 108.7 . . ?
O14 C21 H21 108.7 . . ?
C22 C21 H21 108.7 . . ?
O22 C22 C23 106.7(4) . . ?
O22 C22 C21 113.4(4) . . ?
C23 C22 C21 112.5(4) . . ?
O22 C22 H22 108.0 . . ?
C23 C22 H22 108.0 . . ?
C21 C22 H22 108.0 . . ?
O23 C23 C22 109.0(4) . . ?
O23 C23 C24 107.2(4) . . ?
C22 C23 C24 113.7(4) . . ?
O23 C23 H23 108.9 . . ?
C22 C23 H23 108.9 . . ?
C24 C23 H23 108.9 . . ?
O24 C24 C23 106.3(4) . . ?
O24 C24 C25 109.7(3) . . ?
C23 C24 C25 111.5(4) . . ?
O24 C24 H24 109.8 . . ?
C23 C24 H24 109.8 . . ?
C25 C24 H24 109.8 . . ?
O25 C25 C26 106.9(4) . . ?
O25 C25 C24 109.6(3) . . ?
C26 C25 C24 114.5(4) . . ?
O25 C25 H25 108.6 . . ?
C26 C25 H25 108.6 . . ?
C24 C25 H25 108.6 . . ?
O26 C26 C25 110.9(4) . . ?
O26 C26 H26A 109.5 . . ?
C25 C26 H26A 109.5 . . ?
O26 C26 H26B 109.5 . . ?
C25 C26 H26B 109.5 . . ?
H26A C26 H26B 108.0 . . ?
O22 C27 H27A 109.5 . . ?
O22 C27 H27B 109.5 . . ?
H27A C27 H27B 109.5 . . ?
O22 C27 H27C 109.5 . . ?
H27A C27 H27C 109.5 . . ?
H27B C27 H27C 109.5 . . ?
O23 C28 H28A 109.5 . . ?
O23 C28 H28B 109.5 . . ?
H28A C28 H28B 109.5 . . ?
O23 C28 H28C 109.5 . . ?
H28A C28 H28C 109.5 . . ?
H28B C28 H28C 109.5 . . ?
O26 C29 H29A 109.5 . . ?
O26 C29 H29B 109.5 . . ?
H29A C29 H29B 109.5 . . ?
O26 C29 H29C 109.5 . . ?
H29A C29 H29C 109.5 . . ?
H29B C29 H29C 109.5 . . ?
O24 C31 O35 111.6(4) . . ?
O24 C31 C32 109.1(4) . . ?
O35 C31 C32 109.3(4) . . ?
O24 C31 H31 108.9 . . ?
O35 C31 H31 108.9 . . ?
C32 C31 H31 108.9 . . ?
O32 C32 C31 114.3(4) . . ?
O32 C32 C33 107.2(4) . . ?
C31 C32 C33 110.5(4) . . ?
O32 C32 H32 108.2 . . ?
C31 C32 H32 108.2 . . ?
C33 C32 H32 108.2 . . ?
O33 C33 C34 108.4(4) . . ?
O33 C33 C32 110.5(4) . . ?
C34 C33 C32 112.4(4) . . ?
O33 C33 H33 108.5 . . ?
C34 C33 H33 108.5 . . ?
C32 C33 H33 108.5 . . ?
O34 C34 C33 106.6(4) . . ?
O34 C34 C35 108.7(4) . . ?
C33 C34 C35 112.3(4) . . ?
O34 C34 H34 109.7 . . ?
C33 C34 H34 109.7 . . ?
C35 C34 H34 109.7 . . ?
O35 C35 C36 106.6(4) . . ?
O35 C35 C34 111.2(4) . . ?
C36 C35 C34 114.5(4) . . ?
O35 C35 H35 108.1 . . ?
C36 C35 H35 108.1 . . ?
C34 C35 H35 108.1 . . ?
O36 C36 C35 110.9(4) . . ?
O36 C36 H36A 109.5 . . ?
C35 C36 H36A 109.5 . . ?
O36 C36 H36B 109.5 . . ?
C35 C36 H36B 109.5 . . ?
H36A C36 H36B 108.1 . . ?
O32 C37 H37A 109.5 . . ?
O32 C37 H37B 109.5 . . ?
H37A C37 H37B 109.5 . . ?
O32 C37 H37C 109.5 . . ?
H37A C37 H37C 109.5 . . ?
H37B C37 H37C 109.5 . . ?
O33 C38 H38A 109.5 . . ?
O33 C38 H38B 109.5 . . ?
H38A C38 H38B 109.5 . . ?
O33 C38 H38C 109.5 . . ?
H38A C38 H38C 109.5 . . ?
H38B C38 H38C 109.5 . . ?
O36 C39 H39A 109.5 . . ?
O36 C39 H39B 109.5 . . ?
H39A C39 H39B 109.5 . . ?
O36 C39 H39C 109.5 . . ?
H39A C39 H39C 109.5 . . ?
H39B C39 H39C 109.5 . . ?
O34 C41 O45 111.4(4) . . ?
O34 C41 C42 108.6(4) . . ?
O45 C41 C42 108.9(4) . . ?
O34 C41 H41 109.3 . . ?
O45 C41 H41 109.3 . . ?
C42 C41 H41 109.3 . . ?
O42 C42 C43 107.5(4) . . ?
O42 C42 C41 112.6(4) . . ?
C43 C42 C41 112.1(4) . . ?
O42 C42 H42 108.1 . . ?
C43 C42 H42 108.1 . . ?
C41 C42 H42 108.1 . . ?
O43 C43 C42 108.9(4) . . ?
O43 C43 C44 108.2(4) . . ?
C42 C43 C44 112.4(4) . . ?
O43 C43 H43 109.1 . . ?
C42 C43 H43 109.1 . . ?
C44 C43 H43 109.1 . . ?
O44 C44 C43 106.4(4) . . ?
O44 C44 C45 112.2(4) . . ?
C43 C44 C45 110.9(4) . . ?
O44 C44 H44 109.1 . . ?
C43 C44 H44 109.1 . . ?
C45 C44 H44 109.1 . . ?
O45 C45 C46 107.6(4) . . ?
O45 C45 C44 109.5(4) . . ?
C46 C45 C44 114.6(4) . . ?
O45 C45 H45 108.3 . . ?
C46 C45 H45 108.3 . . ?
C44 C45 H45 108.3 . . ?
O46 C46 C45 109.4(4) . . ?
O46 C46 H46A 109.8 . . ?
C45 C46 H46A 109.8 . . ?
O46 C46 H46B 109.8 . . ?
C45 C46 H46B 109.8 . . ?
H46A C46 H46B 108.2 . . ?
O42 C47 H47A 109.5 . . ?
O42 C47 H47B 109.5 . . ?
H47A C47 H47B 109.5 . . ?
O42 C47 H47C 109.5 . . ?
H47A C47 H47C 109.5 . . ?
H47B C47 H47C 109.5 . . ?
O43 C48 H48A 109.5 . . ?
O43 C48 H48B 109.5 . . ?
H48A C48 H48B 109.5 . . ?
O43 C48 H48C 109.5 . . ?
H48A C48 H48C 109.5 . . ?
H48B C48 H48C 109.5 . . ?
O46 C49 H49A 109.5 . . ?
O46 C49 H49B 109.5 . . ?
H49A C49 H49B 109.5 . . ?
O46 C49 H49C 109.5 . . ?
H49A C49 H49C 109.5 . . ?
H49B C49 H49C 109.5 . . ?
O44 C51 O54 111.8(4) . . ?
O44 C51 C52 109.9(4) . . ?
O54 C51 C52 107.9(4) . . ?
O44 C51 H51 109.1 . . ?
O54 C51 H51 109.1 . . ?
C52 C51 H51 109.1 . . ?
O52 C52 C51 113.5(4) . . ?
O52 C52 C53 106.6(4) . . ?
C51 C52 C53 110.7(4) . . ?
O52 C52 H52 108.7 . . ?
C51 C52 H52 108.7 . . ?
C53 C52 H52 108.7 . . ?
O53 C53 C54 108.6(4) . . ?
O53 C53 C52 109.4(4) . . ?
C54 C53 C52 111.5(4) . . ?
O53 C53 H53 109.1 . . ?
C54 C53 H53 109.1 . . ?
C52 C53 H53 109.1 . . ?
O1 C54 C53 107.2(4) . . ?
O1 C54 C55 110.1(4) . . ?
C53 C54 C55 112.2(4) . . ?
O1 C54 H54 109.1 . . ?
C53 C54 H54 109.1 . . ?
C55 C54 H54 109.1 . . ?
O54 C55 C56 105.8(4) . . ?
O54 C55 C54 109.6(4) . . ?
C56 C55 C54 113.8(4) . . ?
O54 C55 H55 109.1 . . ?
C56 C55 H55 109.1 . . ?
C54 C55 H55 109.1 . . ?
O55 C56 C55 110.1(4) . . ?
O55 C56 H56A 109.6 . . ?
C55 C56 H56A 109.6 . . ?
O55 C56 H56B 109.6 . . ?
C55 C56 H56B 109.6 . . ?
H56A C56 H56B 108.2 . . ?
O52 C57 H57A 109.5 . . ?
O52 C57 H57B 109.5 . . ?
H57A C57 H57B 109.5 . . ?
O52 C57 H57C 109.5 . . ?
H57A C57 H57C 109.5 . . ?
H57B C57 H57C 109.5 . . ?
O53 C58 H58A 109.5 . . ?
O53 C58 H58B 109.5 . . ?
H58A C58 H58B 109.5 . . ?
O53 C58 H58C 109.5 . . ?
H58A C58 H58C 109.5 . . ?
H58B C58 H58C 109.5 . . ?
O55 C59 H59A 109.5 . . ?
O55 C59 H59B 109.5 . . ?
H59A C59 H59B 109.5 . . ?
O55 C59 H59C 109.5 . . ?
H59A C59 H59C 109.5 . . ?
H59B C59 H59C 109.5 . . ?
C61 C60 C65 119.5(5) . . ?
C61 C60 P1 123.9(5) . . ?
C65 C60 P1 116.6(4) . . ?
C60 C61 C62 120.7(6) . . ?
C60 C61 H61 119.6 . . ?
C62 C61 H61 119.6 . . ?
C63 C62 C61 119.5(6) . . ?
C63 C62 H62 120.3 . . ?
C61 C62 H62 120.3 . . ?
C64 C63 C62 120.8(6) . . ?
C64 C63 H63 119.6 . . ?
C62 C63 H63 119.6 . . ?
C63 C64 C65 120.3(6) . . ?
C63 C64 H64 119.9 . . ?
C65 C64 H64 119.9 . . ?
C60 C65 C64 119.1(5) . . ?
C60 C65 N1 120.1(4) . . ?
C64 C65 N1 120.8(5) . . ?
N1 C66 H66A 109.5 . . ?
N1 C66 H66B 109.5 . . ?
H66A C66 H66B 109.5 . . ?
N1 C66 H66C 109.5 . . ?
H66A C66 H66C 109.5 . . ?
H66B C66 H66C 109.5 . . ?
N1 C67 H67A 109.5 . . ?
N1 C67 H67B 109.5 . . ?
H67A C67 H67B 109.5 . . ?
N1 C67 H67C 109.5 . . ?
H67A C67 H67C 109.5 . . ?
H67B C67 H67C 109.5 . . ?
C69 C68 H68A 109.5 . . ?
C69 C68 H68B 109.5 . . ?
H68A C68 H68B 109.5 . . ?
C69 C68 H68C 109.5 . . ?
H68A C68 H68C 109.5 . . ?
H68B C68 H68C 109.5 . . ?
O56 C69 C70 119.3(11) . . ?
O56 C69 C68 125.2(10) . . ?
C70 C69 C68 115.3(9) . . ?
C69 C70 C71 115.7(11) . . ?
C69 C70 H70A 108.3 . . ?
C71 C70 H70A 108.3 . . ?
C69 C70 H70B 108.3 . . ?
C71 C70 H70B 108.3 . . ?
H70A C70 H70B 107.4 . . ?
C70 C71 H71A 109.5 . . ?
C70 C71 H71B 109.5 . . ?
H71A C71 H71B 109.5 . . ?
C70 C71 H71C 109.5 . . ?
H71A C71 H71C 109.5 . . ?
H71B C71 H71C 109.5 . . ?
C65 N1 C67 110.1(4) . . ?
C65 N1 C66 108.6(4) . . ?
C67 N1 C66 109.3(4) . . ?
C65 N1 Pd1 113.8(3) . . ?
C67 N1 Pd1 106.7(3) . . ?
C66 N1 Pd1 108.3(3) . . ?
C1 O1 C54 118.6(4) . . ?
C2 O2 C7 114.1(4) . . ?
C8 O3 C3 114.7(4) . . ?
C11 O4 C4 115.9(4) . . ?
C1 O5 C5 114.9(3) . . ?
C17 O12 C12 117.4(7) . . ?
C18 O13 C13 113.5(4) . . ?
C21 O14 C14 116.4(4) . . ?
C11 O15 C15 111.5(4) . . ?
C22 O22 C27 113.4(4) . . ?
C23 O23 C28 113.9(4) . . ?
C31 O24 C24 118.9(3) . . ?
C21 O25 C25 113.2(3) . . ?
C26 O26 C29 109.9(4) . . ?
C32 O32 C37 113.4(4) . . ?
C33 O33 C38 114.4(4) . . ?
C41 O34 C34 117.5(3) . . ?
C31 O35 C35 113.5(3) . . ?
C36 O36 C39 110.2(5) . . ?
C47 O42 C42 112.9(5) . . ?
C48 O43 C43 115.3(4) . . ?
C51 O44 C44 118.1(4) . . ?
C41 O45 C45 114.4(4) . . ?
C49 O46 C46 111.0(5) . . ?
C57 O52 C52 115.0(5) . . ?
C58 O53 C53 114.2(4) . . ?
C51 O54 C55 113.5(4) . . ?
C59 O55 C56 115.1(5) . . ?
C60 P1 C16 106.0(2) . . ?
C60 P1 C6 100.4(2) . . ?
C16 P1 C6 112.7(2) . . ?
C60 P1 Pd1 102.12(19) . . ?
C16 P1 Pd1 116.74(17) . . ?
C6 P1 Pd1 116.12(17) . . ?
N1 Pd1 P1 86.83(12) . . ?
N1 Pd1 Cl1 175.19(13) . . ?
P1 Pd1 Cl1 88.49(5) . . ?
N1 Pd1 Cl2 92.05(12) . . ?
P1 Pd1 Cl2 178.87(6) . . ?
Cl1 Pd1 Cl2 92.63(6) . . ?

loop_
_geom_bond_atom_site_label_1
_geom_bond_atom_site_label_2
_geom_bond_distance
_geom_bond_site_symmetry_2
_geom_bond_publ_flag
C1 O1 1.394(6) . ?
C1 O5 1.420(5) . ?
C1 C2 1.524(7) . ?
C1 H1 1.0000 . ?
C2 O2 1.414(5) . ?
C2 C3 1.500(6) . ?
C2 H2 1.0000 . ?
C3 O3 1.430(5) . ?
C3 C4 1.520(6) . ?
C3 H3 1.0000 . ?
C4 O4 1.438(6) . ?
C4 C5 1.541(6) . ?
C4 H4 1.0000 . ?
C5 O5 1.443(5) . ?
C5 C6 1.556(6) . ?
C5 H5 1.0000 . ?
C6 P1 1.837(5) . ?
C6 H6A 0.9900 . ?
C6 H6B 0.9900 . ?
C7 O2 1.428(6) . ?
C7 H7A 0.9800 . ?
C7 H7B 0.9800 . ?
C7 H7C 0.9800 . ?
C8 O3 1.417(7) . ?
C8 H8A 0.9800 . ?
C8 H8B 0.9800 . ?
C8 H8C 0.9800 . ?
C11 O4 1.389(6) . ?
C11 O15 1.426(6) . ?
C11 C12 1.526(7) . ?
C11 H11 1.0000 . ?
C12 O12 1.410(7) . ?
C12 C13 1.533(8) . ?
C12 H12 1.0000 . ?
C13 O13 1.423(6) . ?
C13 C14 1.527(7) . ?
C13 H13 1.0000 . ?
C14 O14 1.437(6) . ?
C14 C15 1.531(7) . ?
C14 H14 1.0000 . ?
C15 O15 1.444(6) . ?
C15 C16 1.525(7) . ?
C15 H15 1.0000 . ?
C16 P1 1.836(5) . ?
C16 H16A 0.9900 . ?
C16 H16B 0.9900 . ?
C17 O12 1.351(9) . ?
C17 H17A 0.9800 . ?
C17 H17B 0.9800 . ?
C17 H17C 0.9800 . ?
C18 O13 1.417(7) . ?
C18 H18A 0.9800 . ?
C18 H18B 0.9800 . ?
C18 H18C 0.9800 . ?
C21 O25 1.415(5) . ?
C21 O14 1.423(5) . ?
C21 C22 1.531(7) . ?
C21 H21 1.0000 . ?
C22 O22 1.414(6) . ?
C22 C23 1.518(7) . ?
C22 H22 1.0000 . ?
C23 O23 1.419(6) . ?
C23 C24 1.521(6) . ?
C23 H23 1.0000 . ?
C24 O24 1.431(5) . ?
C24 C25 1.538(7) . ?
C24 H24 1.0000 . ?
C25 O25 1.436(5) . ?
C25 C26 1.513(6) . ?
C25 H25 1.0000 . ?
C26 O26 1.402(6) . ?
C26 H26A 0.9900 . ?
C26 H26B 0.9900 . ?
C27 O22 1.415(6) . ?
C27 H27A 0.9800 . ?
C27 H27B 0.9800 . ?
C27 H27C 0.9800 . ?
C28 O23 1.439(7) . ?
C28 H28A 0.9800 . ?
C28 H28B 0.9800 . ?
C28 H28C 0.9800 . ?
C29 O26 1.427(6) . ?
C29 H29A 0.9800 . ?
C29 H29B 0.9800 . ?
C29 H29C 0.9800 . ?
C31 O24 1.406(6) . ?
C31 O35 1.412(6) . ?
C31 C32 1.517(7) . ?
C31 H31 1.0000 . ?
C32 O32 1.416(6) . ?
C32 C33 1.531(6) . ?
C32 H32 1.0000 . ?
C33 O33 1.419(6) . ?
C33 C34 1.513(6) . ?
C33 H33 1.0000 . ?
C34 O34 1.437(5) . ?
C34 C35 1.526(6) . ?
C34 H34 1.0000 . ?
C35 O35 1.443(5) . ?
C35 C36 1.502(7) . ?
C35 H35 1.0000 . ?
C36 O36 1.407(6) . ?
C36 H36A 0.9900 . ?
C36 H36B 0.9900 . ?
C37 O32 1.420(6) . ?
C37 H37A 0.9800 . ?
C37 H37B 0.9800 . ?
C37 H37C 0.9800 . ?
C38 O33 1.419(7) . ?
C38 H38A 0.9800 . ?
C38 H38B 0.9800 . ?
C38 H38C 0.9800 . ?
C39 O36 1.421(7) . ?
C39 H39A 0.9800 . ?
C39 H39B 0.9800 . ?
C39 H39C 0.9800 . ?
C41 O34 1.414(5) . ?
C41 O45 1.428(6) . ?
C41 C42 1.529(7) . ?
C41 H41 1.0000 . ?
C42 O42 1.420(7) . ?
C42 C43 1.508(7) . ?
C42 H42 1.0000 . ?
C43 O43 1.432(6) . ?
C43 C44 1.521(7) . ?
C43 H43 1.0000 . ?
C44 O44 1.427(6) . ?
C44 C45 1.536(7) . ?
C44 H44 1.0000 . ?
C45 O45 1.435(6) . ?
C45 C46 1.503(7) . ?
C45 H45 1.0000 . ?
C46 O46 1.419(6) . ?
C46 H46A 0.9900 . ?
C46 H46B 0.9900 . ?
C47 O42 1.378(7) . ?
C47 H47A 0.9800 . ?
C47 H47B 0.9800 . ?
C47 H47C 0.9800 . ?
C48 O43 1.403(7) . ?
C48 H48A 0.9800 . ?
C48 H48B 0.9800 . ?
C48 H48C 0.9800 . ?
C49 O46 1.418(7) . ?
C49 H49A 0.9800 . ?
C49 H49B 0.9800 . ?
C49 H49C 0.9800 . ?
C51 O44 1.402(6) . ?
C51 O54 1.425(6) . ?
C51 C52 1.510(7) . ?
C51 H51 1.0000 . ?
C52 O52 1.426(6) . ?
C52 C53 1.526(7) . ?
C52 H52 1.0000 . ?
C53 O53 1.422(6) . ?
C53 C54 1.514(7) . ?
C53 H53 1.0000 . ?
C54 O1 1.431(5) . ?
C54 C55 1.537(7) . ?
C54 H54 1.0000 . ?
C55 O54 1.441(6) . ?
C55 C56 1.485(8) . ?
C55 H55 1.0000 . ?
C56 O55 1.423(7) . ?
C56 H56A 0.9900 . ?
C56 H56B 0.9900 . ?
C57 O52 1.388(7) . ?
C57 H57A 0.9800 . ?
C57 H57B 0.9800 . ?
C57 H57C 0.9800 . ?
C58 O53 1.413(7) . ?
C58 H58A 0.9800 . ?
C58 H58B 0.9800 . ?
C58 H58C 0.9800 . ?
C59 O55 1.345(9) . ?
C59 H59A 0.9800 . ?
C59 H59B 0.9800 . ?
C59 H59C 0.9800 . ?
C60 C61 1.383(8) . ?
C60 C65 1.395(8) . ?
C60 P1 1.808(5) . ?
C61 C62 1.391(8) . ?
C61 H61 0.9500 . ?
C62 C63 1.374(10) . ?
C62 H62 0.9500 . ?
C63 C64 1.367(9) . ?
C63 H63 0.9500 . ?
C64 C65 1.405(7) . ?
C64 H64 0.9500 . ?
C65 N1 1.479(7) . ?
C66 N1 1.491(6) . ?
C66 H66A 0.9800 . ?
C66 H66B 0.9800 . ?
C66 H66C 0.9800 . ?
C67 N1 1.490(7) . ?
C67 H67A 0.9800 . ?
C67 H67B 0.9800 . ?
C67 H67C 0.9800 . ?
C68 C69 1.474(14) . ?
C68 H68A 0.9800 . ?
C68 H68B 0.9800 . ?
C68 H68C 0.9800 . ?
C69 O56 1.215(10) . ?
C69 C70 1.465(14) . ?
C70 C71 1.501(10) . ?
C70 H70A 0.9900 . ?
C70 H70B 0.9900 . ?
C71 H71A 0.9800 . ?
C71 H71B 0.9800 . ?
C71 H71C 0.9800 . ?
N1 Pd1 2.125(4) . ?
P1 Pd1 2.1947(14) . ?
Cl1 Pd1 2.2949(14) . ?
Cl2 Pd1 2.3676(15) . ?

loop_
_geom_torsion_atom_site_label_1
_geom_torsion_atom_site_label_2
_geom_torsion_atom_site_label_3
_geom_torsion_atom_site_label_4
_geom_torsion
_geom_torsion_site_symmetry_1
_geom_torsion_site_symmetry_2
_geom_torsion_site_symmetry_3
_geom_torsion_site_symmetry_4
_geom_torsion_publ_flag
O1 C1 C2 O2 55.5(5) . . . . ?
O5 C1 C2 O2 178.9(3) . . . . ?
O1 C1 C2 C3 -64.4(5) . . . . ?
O5 C1 C2 C3 59.0(5) . . . . ?
O2 C2 C3 O3 64.4(5) . . . . ?
C1 C2 C3 O3 -171.5(4) . . . . ?
O2 C2 C3 C4 -175.7(4) . . . . ?
C1 C2 C3 C4 -51.6(5) . . . . ?
O3 C3 C4 O4 -68.2(5) . . . . ?
C2 C3 C4 O4 170.9(4) . . . . ?
O3 C3 C4 C5 168.0(4) . . . . ?
C2 C3 C4 C5 47.2(6) . . . . ?
O4 C4 C5 O5 -166.5(4) . . . . ?
C3 C4 C5 O5 -47.6(6) . . . . ?
O4 C4 C5 C6 79.2(5) . . . . ?
C3 C4 C5 C6 -162.0(4) . . . . ?
O5 C5 C6 P1 125.1(4) . . . . ?
C4 C5 C6 P1 -117.1(4) . . . . ?
O4 C11 C12 O12 55.0(6) . . . . ?
O15 C11 C12 O12 176.3(4) . . . . ?
O4 C11 C12 C13 -67.9(6) . . . . ?
O15 C11 C12 C13 53.4(6) . . . . ?
O12 C12 C13 O13 66.2(5) . . . . ?
C11 C12 C13 O13 -170.8(4) . . . . ?
O12 C12 C13 C14 -172.5(4) . . . . ?
C11 C12 C13 C14 -49.6(6) . . . . ?
O13 C13 C14 O14 -65.6(5) . . . . ?
C12 C13 C14 O14 174.3(4) . . . . ?
O13 C13 C14 C15 173.4(4) . . . . ?
C12 C13 C14 C15 53.3(5) . . . . ?
O14 C14 C15 O15 -179.2(3) . . . . ?
C13 C14 C15 O15 -62.3(5) . . . . ?
O14 C14 C15 C16 64.7(6) . . . . ?
C13 C14 C15 C16 -178.5(4) . . . . ?
O15 C15 C16 P1 72.7(4) . . . . ?
C14 C15 C16 P1 -169.7(3) . . . . ?
O25 C21 C22 O22 173.6(3) . . . . ?
O14 C21 C22 O22 51.0(5) . . . . ?
O25 C21 C22 C23 52.3(5) . . . . ?
O14 C21 C22 C23 -70.3(5) . . . . ?
O22 C22 C23 O23 71.7(5) . . . . ?
C21 C22 C23 O23 -163.3(4) . . . . ?
O22 C22 C23 C24 -168.8(4) . . . . ?
C21 C22 C23 C24 -43.7(5) . . . . ?
O23 C23 C24 O24 -76.6(4) . . . . ?
C22 C23 C24 O24 162.8(4) . . . . ?
O23 C23 C24 C25 163.9(4) . . . . ?
C22 C23 C24 C25 43.3(5) . . . . ?
O24 C24 C25 O25 -169.2(3) . . . . ?
C23 C24 C25 O25 -51.7(5) . . . . ?
O24 C24 C25 C26 70.7(5) . . . . ?
C23 C24 C25 C26 -171.8(4) . . . . ?
O25 C25 C26 O26 -66.9(5) . . . . ?
C24 C25 C26 O26 54.7(5) . . . . ?
O24 C31 C32 O32 56.5(5) . . . . ?
O35 C31 C32 O32 178.8(3) . . . . ?
O24 C31 C32 C33 -64.5(5) . . . . ?
O35 C31 C32 C33 57.7(5) . . . . ?
O32 C32 C33 O33 64.0(5) . . . . ?
C31 C32 C33 O33 -170.8(4) . . . . ?
O32 C32 C33 C34 -174.8(4) . . . . ?
C31 C32 C33 C34 -49.6(5) . . . . ?
O33 C33 C34 O34 -73.5(4) . . . . ?
C32 C33 C34 O34 164.1(4) . . . . ?
O33 C33 C34 C35 167.5(4) . . . . ?
C32 C33 C34 C35 45.1(5) . . . . ?
O34 C34 C35 O35 -166.0(3) . . . . ?
C33 C34 C35 O35 -48.3(5) . . . . ?
O34 C34 C35 C36 73.1(5) . . . . ?
C33 C34 C35 C36 -169.2(4) . . . . ?
O35 C35 C36 O36 -68.5(5) . . . . ?
C34 C35 C36 O36 55.0(5) . . . . ?
O34 C41 C42 O42 53.6(5) . . . . ?
O45 C41 C42 O42 175.0(4) . . . . ?
O34 C41 C42 C43 -67.8(5) . . . . ?
O45 C41 C42 C43 53.6(5) . . . . ?
O42 C42 C43 O43 66.8(5) . . . . ?
C41 C42 C43 O43 -168.9(4) . . . . ?
O42 C42 C43 C44 -173.3(4) . . . . ?
C41 C42 C43 C44 -49.0(5) . . . . ?
O43 C43 C44 O44 -68.9(4) . . . . ?
C42 C43 C44 O44 170.7(4) . . . . ?
O43 C43 C44 C45 168.7(4) . . . . ?
C42 C43 C44 C45 48.4(5) . . . . ?
O44 C44 C45 O45 -172.0(4) . . . . ?
C43 C44 C45 O45 -53.1(5) . . . . ?
O44 C44 C45 C46 67.0(5) . . . . ?
C43 C44 C45 C46 -174.1(4) . . . . ?
O45 C45 C46 O46 -68.4(5) . . . . ?
C44 C45 C46 O46 53.6(6) . . . . ?
O44 C51 C52 O52 56.9(5) . . . . ?
O54 C51 C52 O52 179.1(4) . . . . ?
O44 C51 C52 C53 -62.8(5) . . . . ?
O54 C51 C52 C53 59.3(5) . . . . ?
O52 C52 C53 O53 64.4(5) . . . . ?
C51 C52 C53 O53 -171.8(4) . . . . ?
O52 C52 C53 C54 -175.5(4) . . . . ?
C51 C52 C53 C54 -51.7(5) . . . . ?
O53 C53 C54 O1 -71.6(5) . . . . ?
C52 C53 C54 O1 167.8(4) . . . . ?
O53 C53 C54 C55 167.5(4) . . . . ?
C52 C53 C54 C55 46.9(5) . . . . ?
O1 C54 C55 O54 -169.2(4) . . . . ?
C53 C54 C55 O54 -49.9(5) . . . . ?
O1 C54 C55 C56 72.4(5) . . . . ?
C53 C54 C55 C56 -168.3(4) . . . . ?
O54 C55 C56 O55 -69.0(5) . . . . ?
C54 C55 C56 O55 51.4(6) . . . . ?
C65 C60 C61 C62 -0.4(8) . . . . ?
P1 C60 C61 C62 176.2(4) . . . . ?
C60 C61 C62 C63 -2.6(9) . . . . ?
C61 C62 C63 C64 2.5(10) . . . . ?
C62 C63 C64 C65 0.4(9) . . . . ?
C61 C60 C65 C64 3.2(7) . . . . ?
P1 C60 C65 C64 -173.5(4) . . . . ?
C61 C60 C65 N1 -176.3(4) . . . . ?
P1 C60 C65 N1 6.9(6) . . . . ?
C63 C64 C65 C60 -3.3(8) . . . . ?
C63 C64 C65 N1 176.2(5) . . . . ?
O56 C69 C70 C71 10.8(15) . . . . ?
C68 C69 C70 C71 -173.7(9) . . . . ?
C60 C65 N1 C67 -121.0(5) . . . . ?
C64 C65 N1 C67 59.5(6) . . . . ?
C60 C65 N1 C66 119.4(5) . . . . ?
C64 C65 N1 C66 -60.1(6) . . . . ?
C60 C65 N1 Pd1 -1.3(6) . . . . ?
C64 C65 N1 Pd1 179.2(4) . . . . ?
O5 C1 O1 C54 106.7(4) . . . . ?
C2 C1 O1 C54 -132.3(4) . . . . ?
C53 C54 O1 C1 135.0(4) . . . . ?
C55 C54 O1 C1 -102.7(5) . . . . ?
C3 C2 O2 C7 -164.4(4) . . . . ?
C1 C2 O2 C7 74.3(5) . . . . ?
C2 C3 O3 C8 -127.1(5) . . . . ?
C4 C3 O3 C8 110.2(5) . . . . ?
O15 C11 O4 C4 77.6(5) . . . . ?
C12 C11 O4 C4 -163.4(4) . . . . ?
C3 C4 O4 C11 138.8(4) . . . . ?
C5 C4 O4 C11 -97.5(5) . . . . ?
O1 C1 O5 C5 56.0(5) . . . . ?
C2 C1 O5 C5 -65.2(5) . . . . ?
C4 C5 O5 C1 58.6(5) . . . . ?
C6 C5 O5 C1 -179.3(4) . . . . ?
C11 C12 O12 C17 128.5(8) . . . . ?
C13 C12 O12 C17 -107.7(8) . . . . ?
C14 C13 O13 C18 118.9(5) . . . . ?
C12 C13 O13 C18 -119.1(5) . . . . ?
O25 C21 O14 C14 100.8(4) . . . . ?
C22 C21 O14 C14 -138.0(4) . . . . ?
C13 C14 O14 C21 138.7(4) . . . . ?
C15 C14 O14 C21 -103.5(4) . . . . ?
O4 C11 O15 C15 53.8(5) . . . . ?
C12 C11 O15 C15 -66.0(5) . . . . ?
C16 C15 O15 C11 -163.3(4) . . . . ?
C14 C15 O15 C11 71.6(4) . . . . ?
C23 C22 O22 C27 -165.3(4) . . . . ?
C21 C22 O22 C27 70.2(5) . . . . ?
C22 C23 O23 C28 -101.6(5) . . . . ?
C24 C23 O23 C28 134.9(4) . . . . ?
O35 C31 O24 C24 95.1(4) . . . . ?
C32 C31 O24 C24 -144.0(4) . . . . ?
C23 C24 O24 C31 128.8(4) . . . . ?
C25 C24 O24 C31 -110.5(4) . . . . ?
O14 C21 O25 C25 57.3(5) . . . . ?
C22 C21 O25 C25 -64.4(4) . . . . ?
C26 C25 O25 C21 -170.7(4) . . . . ?
C24 C25 O25 C21 64.7(5) . . . . ?
C25 C26 O26 C29 -170.6(4) . . . . ?
C31 C32 O32 C37 69.9(6) . . . . ?
C33 C32 O32 C37 -167.2(4) . . . . ?
C34 C33 O33 C38 137.2(4) . . . . ?
C32 C33 O33 C38 -99.3(5) . . . . ?
O45 C41 O34 C34 94.0(5) . . . . ?
C42 C41 O34 C34 -146.1(4) . . . . ?
C33 C34 O34 C41 122.9(4) . . . . ?
C35 C34 O34 C41 -115.9(4) . . . . ?
O24 C31 O35 C35 56.7(5) . . . . ?
C32 C31 O35 C35 -64.0(5) . . . . ?
C36 C35 O35 C31 -175.3(4) . . . . ?
C34 C35 O35 C31 59.2(5) . . . . ?
C35 C36 O36 C39 172.0(5) . . . . ?
C43 C42 O42 C47 -148.0(5) . . . . ?
C41 C42 O42 C47 88.0(6) . . . . ?
C42 C43 O43 C48 -115.5(5) . . . . ?
C44 C43 O43 C48 122.0(5) . . . . ?
O54 C51 O44 C44 105.0(5) . . . . ?
C52 C51 O44 C44 -135.2(4) . . . . ?
C43 C44 O44 C51 141.1(4) . . . . ?
C45 C44 O44 C51 -97.4(5) . . . . ?
O34 C41 O45 C45 57.8(5) . . . . ?
C42 C41 O45 C45 -61.9(5) . . . . ?
C46 C45 O45 C41 -172.7(4) . . . . ?
C44 C45 O45 C41 62.2(5) . . . . ?
C45 C46 O46 C49 -173.0(5) . . . . ?
C51 C52 O52 C57 72.1(6) . . . . ?
C53 C52 O52 C57 -165.8(5) . . . . ?
C54 C53 O53 C58 127.4(5) . . . . ?
C52 C53 O53 C58 -110.7(5) . . . . ?
O44 C51 O54 C55 55.1(5) . . . . ?
C52 C51 O54 C55 -65.9(5) . . . . ?
C56 C55 O54 C51 -175.9(4) . . . . ?
C54 C55 O54 C51 61.0(5) . . . . ?
C55 C56 O55 C59 169.0(7) . . . . ?
C61 C60 P1 C16 52.2(5) . . . . ?
C65 C60 P1 C16 -131.2(4) . . . . ?
C61 C60 P1 C6 -65.3(5) . . . . ?
C65 C60 P1 C6 111.3(4) . . . . ?
C61 C60 P1 Pd1 174.9(4) . . . . ?
C65 C60 P1 Pd1 -8.5(4) . . . . ?
C15 C16 P1 C60 -137.6(4) . . . . ?
C15 C16 P1 C6 -28.7(4) . . . . ?
C15 C16 P1 Pd1 109.5(3) . . . . ?
C5 C6 P1 C60 -169.1(4) . . . . ?
C5 C6 P1 C16 78.5(4) . . . . ?
C5 C6 P1 Pd1 -59.9(4) . . . . ?

loop_
_platon_squeeze_void_nr
_platon_squeeze_void_average_x
_platon_squeeze_void_average_y
_platon_squeeze_void_average_z
_platon_squeeze_void_volume
_platon_squeeze_void_count_electrons
1 0.287 0.501 0.207 28.5 2.3
2 0.409 0.940 0.353 188.8 24.5
3 0.591 0.440 0.647 188.7 25.1
4 0.395 0.673 0.124 10.6 1.1
5 0.605 0.173 0.876 10.6 1.1
6 0.713 1.001 0.793 28.5 2.7
